data_4328924
loop_
_publ_author_name
'Benjamin Oelkers'
'Alexander Venker'
'J\"org Sundermeyer'

_publ_section_title
;
 Molybdenum 1,4-Diazabuta-1,3-diene Tricarbonyl Solvento Complexes
 Revisited: From Solvatochromism to Attractive Ligand-Ligand Interaction
;
_journal_name_full 'Inorganic Chemistry'
_journal_page_first 4636
_journal_page_last 4643
_journal_paper_doi 10.1021/ic202517w
_journal_volume 51
_journal_year 2012
_chemical_formula_moiety 'C27 H32 Mo N2 O5'
_chemical_formula_sum 'C27 H32 Mo N2 O5'
_chemical_formula_weight 560.48
_chemical_name_systematic
;
 ?
;
_space_group_IT_number 11
_symmetry_cell_setting monoclinic
_symmetry_space_group_name_Hall '-P 2yb'
_symmetry_space_group_name_H-M 'P 1 21/m 1'
_atom_sites_solution_hydrogens geom
_atom_sites_solution_primary direct
_atom_sites_solution_secondary difmap
_audit_creation_method SHELXL-97
_cell_angle_alpha 90.00
_cell_angle_beta 95.467(4)
_cell_angle_gamma 90.00
_cell_formula_units_Z 2
_cell_length_a 8.5473(4)
_cell_length_b 16.9278(6)
_cell_length_c 9.5909(4)
_cell_measurement_reflns_used 22162
_cell_measurement_temperature 100(2)
_cell_measurement_theta_max 27.12
_cell_measurement_theta_min 2.13
_cell_volume 1381.37(10)
_computing_cell_refinement 'STOE X-AREA'
_computing_data_collection 'STOE X-AREA'
_computing_data_reduction 'STOE X-RED'
_computing_molecular_graphics 'DIAMOND (Brandenburg, 2011)'
_computing_publication_material 'WinGX publication routines (Farrugia, 1999)'
_computing_structure_refinement 'SHELXL-97 (Sheldrick, 1997)'
_computing_structure_solution 'SIR2004 (Giacovazzo et al, 2004)'
_diffrn_ambient_temperature 100(2)
_diffrn_detector_area_resol_mean 6.67
_diffrn_measured_fraction_theta_full 1.000
_diffrn_measured_fraction_theta_max 0.995
_diffrn_measurement_device_type 'STOE IPDS 2'
_diffrn_measurement_method 'rotation method'
_diffrn_radiation_monochromator graphite
_diffrn_radiation_source 'fine-focus sealed tube'
_diffrn_radiation_type MoK\a
_diffrn_radiation_wavelength 0.71073
_diffrn_reflns_av_R_equivalents 0.0526
_diffrn_reflns_av_sigmaI/netI 0.0355
_diffrn_reflns_limit_h_max 10
_diffrn_reflns_limit_h_min -10
_diffrn_reflns_limit_k_max 20
_diffrn_reflns_limit_k_min -21
_diffrn_reflns_limit_l_max 12
_diffrn_reflns_limit_l_min -12
_diffrn_reflns_number 21169
_diffrn_reflns_theta_full 25.00
_diffrn_reflns_theta_max 26.75
_diffrn_reflns_theta_min 2.13
_exptl_absorpt_coefficient_mu 0.511
_exptl_absorpt_correction_T_max 1.0304
_exptl_absorpt_correction_T_min 0.8261
_exptl_absorpt_correction_type multi-scan
_exptl_absorpt_process_details
;
[c.f. r.h. blessing, acta cryst. (1995), a51, 33-38]
;
_exptl_crystal_colour black
_exptl_crystal_density_diffrn 1.348
_exptl_crystal_description block
_exptl_crystal_F_000 580
_exptl_crystal_size_max 0.28
_exptl_crystal_size_mid 0.18
_exptl_crystal_size_min 0.16
_refine_diff_density_max 0.391
_refine_diff_density_min -0.693
_refine_diff_density_rms 0.050
_refine_ls_extinction_method none
_refine_ls_goodness_of_fit_ref 0.924
_refine_ls_hydrogen_treatment constr
_refine_ls_matrix_type full
_refine_ls_number_parameters 177
_refine_ls_number_reflns 3023
_refine_ls_number_restraints 0
_refine_ls_restrained_S_all 0.924
_refine_ls_R_factor_all 0.0280
_refine_ls_R_factor_gt 0.0215
_refine_ls_shift/su_max 0.001
_refine_ls_shift/su_mean 0.000
_refine_ls_structure_factor_coef Fsqd
_refine_ls_weighting_details 'calc w=1/[\s^2^(Fo^2^)+(0.0296P)^2^+0.0000P] where P=(Fo^2^+2Fc^2^)/3'
_refine_ls_weighting_scheme calc
_refine_ls_wR_factor_gt 0.0497
_refine_ls_wR_factor_ref 0.0503
_reflns_number_gt 2577
_reflns_number_total 3023
_reflns_threshold_expression >2sigma(I)
_cod_data_source_file ic202517w_si_001_09.cif
_cod_data_source_block compound8
_cod_original_sg_symbol_H-M 'P 21/m'
_cod_database_code 4328924

loop_
_symmetry_equiv_pos_as_xyz
'x, y, z'
'-x, y+1/2, -z'
'-x, -y, -z'
'x, -y-1/2, z'

loop_
_atom_site_label
_atom_site_type_symbol
_atom_site_fract_x
_atom_site_fract_y
_atom_site_fract_z
_atom_site_U_iso_or_equiv
_atom_site_adp_type
_atom_site_occupancy
_atom_site_symmetry_multiplicity
_atom_site_calc_flag
_atom_site_refinement_flags
C1 C 0.61488(18) 0.20599(9) 0.17851(16) 0.0222(3) Uani 1 1 d .
C2 C 0.46353(19) 0.16268(10) 0.14281(19) 0.0300(4) Uani 1 1 d .
H2A H 0.4834 0.1057 0.1448 0.045 Uiso 1 1 calc R
H2B H 0.4186 0.1782 0.0490 0.045 Uiso 1 1 calc R
H2C H 0.3896 0.1759 0.2113 0.045 Uiso 1 1 calc R
C3 C 0.76658(17) 0.08831(9) 0.18052(16) 0.0223(3) Uani 1 1 d .
C4 C 0.78129(18) 0.06185(10) 0.04374(17) 0.0242(3) Uani 1 1 d .
C5 C 0.80523(19) -0.01828(10) 0.02316(18) 0.0280(4) Uani 1 1 d .
H5 H 0.8170 -0.0371 -0.0686 0.034 Uiso 1 1 calc R
C6 C 0.8123(2) -0.07122(10) 0.13341(19) 0.0310(4) Uani 1 1 d .
H6 H 0.8282 -0.1259 0.1174 0.037 Uiso 1 1 calc R
C7 C 0.7959(2) -0.04382(10) 0.26724(19) 0.0324(4) Uani 1 1 d .
H7 H 0.8003 -0.0803 0.3427 0.039 Uiso 1 1 calc R
C8 C 0.7734(2) 0.03569(10) 0.29364(18) 0.0278(4) Uani 1 1 d .
C9 C 0.7709(2) 0.11830(10) -0.07779(17) 0.0306(4) Uani 1 1 d .
H9A H 0.8072 0.0920 -0.1598 0.046 Uiso 1 1 calc R
H9B H 0.8371 0.1645 -0.0536 0.046 Uiso 1 1 calc R
H9C H 0.6616 0.1353 -0.0992 0.046 Uiso 1 1 calc R
C10 C 0.7564(3) 0.06342(11) 0.44087(18) 0.0401(5) Uani 1 1 d .
H10A H 0.7481 0.0176 0.5021 0.060 Uiso 1 1 calc R
H10B H 0.6614 0.0958 0.4415 0.060 Uiso 1 1 calc R
H10C H 0.8485 0.0949 0.4747 0.060 Uiso 1 1 calc R
C11 C 1.0597(3) 0.2500 0.1171(2) 0.0214(5) Uani 1 2 d S
C12 C 1.1030(2) 0.17068(11) 0.35203(17) 0.0291(4) Uani 1 1 d .
C13 C 0.8082(3) 0.2500 0.5888(2) 0.0220(5) Uani 1 2 d S
C14 C 0.9633(3) 0.2500 0.6730(3) 0.0299(5) Uani 1 2 d S
H14A H 1.0345 0.2864 0.6309 0.045 Uiso 0.50 1 calc PR
H14B H 1.0076 0.1966 0.6749 0.045 Uiso 0.50 1 calc PR
H14C H 0.9501 0.2670 0.7689 0.045 Uiso 0.50 1 calc PR
C15 C 0.5294(3) 0.2500 0.5880(3) 0.0325(6) Uani 1 2 d S
H15A H 0.5153 0.2025 0.5278 0.039 Uiso 0.50 1 calc PR
H15B H 0.5153 0.2975 0.5278 0.039 Uiso 0.50 1 calc PR
C16 C 0.4127(3) 0.2500 0.6941(3) 0.0446(7) Uani 1 2 d S
H16A H 0.3063 0.2466 0.6464 0.067 Uiso 0.50 1 calc PR
H16B H 0.4232 0.2989 0.7489 0.067 Uiso 0.50 1 calc PR
H16C H 0.4320 0.2045 0.7566 0.067 Uiso 0.50 1 calc PR
N1 N 0.75093(15) 0.17241(8) 0.20235(13) 0.0207(3) Uani 1 1 d .
O1 O 1.12804(18) 0.2500 0.01562(16) 0.0246(3) Uani 1 2 d S
O2 O 1.20029(16) 0.12473(9) 0.38989(15) 0.0450(4) Uani 1 1 d .
O3 O 0.79074(18) 0.2500 0.46069(16) 0.0236(3) Uani 1 2 d S
O4 O 0.68638(17) 0.2500 0.66452(16) 0.0263(4) Uani 1 2 d S
Mo1 Mo 0.94948(2) 0.2500 0.28204(2) 0.01946(6) Uani 1 2 d S

loop_
_atom_site_aniso_label
_atom_site_aniso_U_11
_atom_site_aniso_U_22
_atom_site_aniso_U_33
_atom_site_aniso_U_23
_atom_site_aniso_U_13
_atom_site_aniso_U_12
C1 0.0229(8) 0.0229(9) 0.0208(8) 0.0008(6) 0.0025(6) -0.0010(6)
C2 0.0230(8) 0.0256(9) 0.0407(10) -0.0002(7) -0.0011(7) -0.0018(7)
C3 0.0204(8) 0.0194(8) 0.0268(8) 0.0000(6) -0.0004(6) -0.0005(6)
C4 0.0204(8) 0.0254(9) 0.0261(8) -0.0012(7) -0.0009(6) -0.0026(6)
C5 0.0262(8) 0.0271(9) 0.0302(9) -0.0060(7) 0.0001(7) -0.0016(7)
C6 0.0320(9) 0.0208(9) 0.0391(10) -0.0040(7) -0.0016(8) 0.0011(7)
C7 0.0402(10) 0.0234(9) 0.0328(9) 0.0045(7) -0.0008(8) 0.0011(8)
C8 0.0323(9) 0.0233(9) 0.0274(9) 0.0011(7) 0.0003(7) 0.0010(7)
C9 0.0371(10) 0.0300(9) 0.0244(8) -0.0013(7) 0.0011(7) -0.0035(8)
C10 0.0670(13) 0.0266(10) 0.0276(9) 0.0047(8) 0.0085(9) 0.0010(9)
C11 0.0181(10) 0.0158(11) 0.0284(12) 0.000 -0.0079(9) 0.000
C12 0.0272(9) 0.0355(10) 0.0252(9) 0.0069(7) 0.0054(7) -0.0012(8)
C13 0.0235(11) 0.0196(11) 0.0229(12) 0.000 0.0029(9) 0.000
C14 0.0234(12) 0.0414(15) 0.0248(12) 0.000 0.0012(10) 0.000
C15 0.0202(11) 0.0428(15) 0.0336(14) 0.000 -0.0014(10) 0.000
C16 0.0239(13) 0.066(2) 0.0444(17) 0.000 0.0064(12) 0.000
N1 0.0235(7) 0.0196(7) 0.0191(6) 0.0005(5) 0.0020(5) -0.0004(5)
O1 0.0246(8) 0.0275(9) 0.0220(8) 0.000 0.0040(7) 0.000
O2 0.0366(7) 0.0537(9) 0.0457(8) 0.0246(7) 0.0089(6) 0.0199(7)
O3 0.0225(8) 0.0284(9) 0.0197(8) 0.000 0.0012(6) 0.000
O4 0.0196(8) 0.0365(10) 0.0228(8) 0.000 0.0020(6) 0.000
Mo1 0.01893(9) 0.02100(10) 0.01808(10) 0.000 -0.00014(7) 0.000

loop_
_atom_type_symbol
_atom_type_description
_atom_type_scat_dispersion_real
_atom_type_scat_dispersion_imag
_atom_type_scat_source
C C 0.0033 0.0016 'International Tables Vol C Tables 4.2.6.8 and 6.1.1.4'
H H 0.0000 0.0000 'International Tables Vol C Tables 4.2.6.8 and 6.1.1.4'
N N 0.0061 0.0033 'International Tables Vol C Tables 4.2.6.8 and 6.1.1.4'
O O 0.0106 0.0060 'International Tables Vol C Tables 4.2.6.8 and 6.1.1.4'
Mo Mo -1.6832 0.6857 'International Tables Vol C Tables 4.2.6.8 and 6.1.1.4'

loop_
_geom_angle_atom_site_label_1
_geom_angle_atom_site_label_2
_geom_angle_atom_site_label_3
_geom_angle
_geom_angle_site_symmetry_1
_geom_angle_site_symmetry_3
N1 C1 C1 116.04(9) . 4_565
N1 C1 C2 124.53(15) . .
C1 C1 C2 119.31(9) 4_565 .
C1 C2 H2A 109.5 . .
C1 C2 H2B 109.5 . .
H2A C2 H2B 109.5 . .
C1 C2 H2C 109.5 . .
H2A C2 H2C 109.5 . .
H2B C2 H2C 109.5 . .
C8 C3 C4 121.36(15) . .
C8 C3 N1 120.74(14) . .
C4 C3 N1 117.85(14) . .
C5 C4 C3 118.18(15) . .
C5 C4 C9 120.62(15) . .
C3 C4 C9 121.20(15) . .
C6 C5 C4 121.37(16) . .
C6 C5 H5 119.3 . .
C4 C5 H5 119.3 . .
C5 C6 C7 119.40(16) . .
C5 C6 H6 120.3 . .
C7 C6 H6 120.3 . .
C6 C7 C8 121.51(16) . .
C6 C7 H7 119.2 . .
C8 C7 H7 119.2 . .
C7 C8 C3 118.17(15) . .
C7 C8 C10 120.04(15) . .
C3 C8 C10 121.78(15) . .
C4 C9 H9A 109.5 . .
C4 C9 H9B 109.5 . .
H9A C9 H9B 109.5 . .
C4 C9 H9C 109.5 . .
H9A C9 H9C 109.5 . .
H9B C9 H9C 109.5 . .
C8 C10 H10A 109.5 . .
C8 C10 H10B 109.5 . .
H10A C10 H10B 109.5 . .
C8 C10 H10C 109.5 . .
H10A C10 H10C 109.5 . .
H10B C10 H10C 109.5 . .
O1 C11 Mo1 179.85(19) . .
O2 C12 Mo1 176.68(14) . .
O3 C13 O4 121.6(2) . .
O3 C13 C14 124.3(2) . .
O4 C13 C14 114.15(19) . .
C13 C14 H14A 109.5 . .
C13 C14 H14B 109.5 . .
H14A C14 H14B 109.5 . .
C13 C14 H14C 109.5 . .
H14A C14 H14C 109.5 . .
H14B C14 H14C 109.5 . .
O4 C15 C16 107.3(2) . .
O4 C15 H15A 110.2 . .
C16 C15 H15A 110.2 . .
O4 C15 H15B 110.2 . .
C16 C15 H15B 110.2 . .
H15A C15 H15B 108.5 . .
C15 C16 H16A 109.5 . .
C15 C16 H16B 109.5 . .
H16A C16 H16B 109.5 . .
C15 C16 H16C 109.5 . .
H16A C16 H16C 109.5 . .
H16B C16 H16C 109.5 . .
C1 N1 C3 120.02(13) . .
C1 N1 Mo1 116.39(10) . .
C3 N1 Mo1 123.57(10) . .
C13 O3 Mo1 136.80(15) . .
C13 O4 C15 117.05(18) . .
C11 Mo1 C12 85.21(7) . 4_565
C11 Mo1 C12 85.21(7) . .
C12 Mo1 C12 86.95(11) 4_565 .
C11 Mo1 N1 97.79(6) . .
C12 Mo1 N1 172.37(6) 4_565 .
C12 Mo1 N1 100.26(6) . .
C11 Mo1 N1 97.79(6) . 4_565
C12 Mo1 N1 100.26(6) 4_565 4_565
C12 Mo1 N1 172.37(6) . 4_565
N1 Mo1 N1 72.43(7) . 4_565
C11 Mo1 O3 173.06(8) . .
C12 Mo1 O3 99.79(5) 4_565 .
C12 Mo1 O3 99.79(5) . .
N1 Mo1 O3 76.67(4) . .
N1 Mo1 O3 76.67(4) 4_565 .

loop_
_geom_bond_atom_site_label_1
_geom_bond_atom_site_label_2
_geom_bond_distance
_geom_bond_site_symmetry_2
C1 N1 1.295(2) .
C1 C1 1.490(3) 4_565
C1 C2 1.498(2) .
C2 H2A 0.9800 .
C2 H2B 0.9800 .
C2 H2C 0.9800 .
C3 C8 1.401(2) .
C3 C4 1.403(2) .
C3 N1 1.447(2) .
C4 C5 1.389(2) .
C4 C9 1.503(2) .
C5 C6 1.383(2) .
C5 H5 0.9500 .
C6 C7 1.384(2) .
C6 H6 0.9500 .
C7 C8 1.386(2) .
C7 H7 0.9500 .
C8 C10 1.508(2) .
C9 H9A 0.9800 .
C9 H9B 0.9800 .
C9 H9C 0.9800 .
C10 H10A 0.9800 .
C10 H10B 0.9800 .
C10 H10C 0.9800 .
C11 O1 1.182(3) .
C11 Mo1 1.917(2) .
C12 O2 1.171(2) .
C12 Mo1 1.9515(18) .
C13 O3 1.224(3) .
C13 O4 1.325(3) .
C13 C14 1.485(3) .
C14 H14A 0.9800 .
C14 H14B 0.9800 .
C14 H14C 0.9800 .
C15 O4 1.467(3) .
C15 C16 1.491(3) .
C15 H15A 0.9900 .
C15 H15B 0.9900 .
C16 H16A 0.9800 .
C16 H16B 0.9800 .
C16 H16C 0.9800 .
N1 Mo1 2.2231(13) .
O3 Mo1 2.2847(15) .
Mo1 C12 1.9515(18) 4_565
Mo1 N1 2.2231(13) 4_565

loop_
_geom_torsion_atom_site_label_1
_geom_torsion_atom_site_label_2
_geom_torsion_atom_site_label_3
_geom_torsion_atom_site_label_4
_geom_torsion
_geom_torsion_site_symmetry_1
_geom_torsion_site_symmetry_4
C8 C3 C4 C5 -0.9(2) . .
N1 C3 C4 C5 176.44(14) . .
C8 C3 C4 C9 178.83(15) . .
N1 C3 C4 C9 -3.8(2) . .
C3 C4 C5 C6 0.9(2) . .
C9 C4 C5 C6 -178.82(15) . .
C4 C5 C6 C7 -0.3(3) . .
C5 C6 C7 C8 -0.3(3) . .
C6 C7 C8 C3 0.3(3) . .
C6 C7 C8 C10 -179.87(17) . .
C4 C3 C8 C7 0.3(2) . .
N1 C3 C8 C7 -176.97(15) . .
C4 C3 C8 C10 -179.49(16) . .
N1 C3 C8 C10 3.2(2) . .
C1 C1 N1 C3 -169.21(9) 4_565 .
C2 C1 N1 C3 6.7(2) . .
C1 C1 N1 Mo1 12.42(11) 4_565 .
C2 C1 N1 Mo1 -171.65(12) . .
C8 C3 N1 C1 -100.09(18) . .
C4 C3 N1 C1 82.52(18) . .
C8 C3 N1 Mo1 78.15(17) . .
C4 C3 N1 Mo1 -99.24(15) . .
O4 C13 O3 Mo1 180.0 . .
C14 C13 O3 Mo1 0.0 . .
O3 C13 O4 C15 0.0 . .
C14 C13 O4 C15 180.0 . .
C16 C15 O4 C13 180.0 . .
C1 N1 Mo1 C11 -109.61(11) . .
C3 N1 Mo1 C11 72.09(12) . .
C1 N1 Mo1 C12 163.89(11) . .
C3 N1 Mo1 C12 -14.42(12) . .
C1 N1 Mo1 N1 -13.86(12) . 4_565
C3 N1 Mo1 N1 167.84(9) . 4_565
C1 N1 Mo1 O3 66.15(11) . .
C3 N1 Mo1 O3 -112.16(11) . .
C13 O3 Mo1 C12 -44.28(5) . 4_565
C13 O3 Mo1 C12 44.28(5) . .
C13 O3 Mo1 N1 142.61(3) . .
C13 O3 Mo1 N1 -142.61(3) . 4_565
